data_7202444
loop_
_publ_author_name
'Ghosh, Sujit K.'
'Kitagawa, Susumu'

_publ_section_title
;
 Solvent as structure directing agent for the synthesis of novel
 coordination frameworks using a tripodal flexible ligand
;
_journal_issue 12
_journal_name_full CrystEngComm
_journal_page_first 1739
_journal_paper_doi 10.1039/b812645c
_journal_volume 10
_journal_year 2008
_chemical_formula_sum 'C21 H36 Cd1.5 N3 O12'
_chemical_formula_weight 691.13
_chemical_name_systematic
;
?
;
_space_group_IT_number 2
_symmetry_cell_setting triclinic
_symmetry_space_group_name_Hall '-P 1'
_symmetry_space_group_name_H-M 'P -1'
_atom_sites_solution_hydrogens geom
_atom_sites_solution_primary direct
_atom_sites_solution_secondary difmap
_audit_creation_method SHELXL-97
_cell_angle_alpha 61.820(5)
_cell_angle_beta 69.880(7)
_cell_angle_gamma 76.100(5)
_cell_formula_units_Z 2
_cell_length_a 9.550(2)
_cell_length_b 13.300(5)
_cell_length_c 13.377(4)
_cell_measurement_temperature 293(2)
_cell_volume 1400.1(7)
_computing_cell_refinement crystalclear
_computing_data_collection crystalclear
_computing_data_reduction crystalclear
_computing_structure_refinement 'SHELXL-97 (Sheldrick, 1997)'
_computing_structure_solution SIR-97
_diffrn_ambient_temperature 293(2)
_diffrn_measured_fraction_theta_full 0.955
_diffrn_measured_fraction_theta_max 0.955
_diffrn_measurement_device_type 'Rigaku/MSC Mercury CCD'
_diffrn_measurement_method \w
_diffrn_radiation_monochromator graphite
_diffrn_radiation_source 'fine-focus sealed tube'
_diffrn_radiation_type MoK\a
_diffrn_radiation_wavelength 0.71069
_diffrn_reflns_av_R_equivalents 0.0308
_diffrn_reflns_av_sigmaI/netI 0.0378
_diffrn_reflns_limit_h_max 12
_diffrn_reflns_limit_h_min -12
_diffrn_reflns_limit_k_max 15
_diffrn_reflns_limit_k_min -16
_diffrn_reflns_limit_l_max 14
_diffrn_reflns_limit_l_min -17
_diffrn_reflns_number 10292
_diffrn_reflns_theta_full 27.00
_diffrn_reflns_theta_max 27.00
_diffrn_reflns_theta_min 3.17
_exptl_absorpt_coefficient_mu 1.212
_exptl_absorpt_correction_T_max 0.8782
_exptl_absorpt_correction_T_min 0.8297
_exptl_absorpt_correction_type empirical
_exptl_absorpt_process_details SADABS
_exptl_crystal_colour colorless
_exptl_crystal_density_diffrn 1.639
_exptl_crystal_density_method 'not measured'
_exptl_crystal_description block
_exptl_crystal_F_000 702
_exptl_crystal_size_max 0.16
_exptl_crystal_size_mid 0.14
_exptl_crystal_size_min 0.11
_refine_diff_density_max 2.390
_refine_diff_density_min -1.433
_refine_diff_density_rms 0.243
_refine_ls_extinction_method none
_refine_ls_goodness_of_fit_ref 1.163
_refine_ls_hydrogen_treatment constr
_refine_ls_matrix_type full
_refine_ls_number_parameters 268
_refine_ls_number_reflns 5839
_refine_ls_number_restraints 0
_refine_ls_restrained_S_all 1.163
_refine_ls_R_factor_all 0.0866
_refine_ls_R_factor_gt 0.0814
_refine_ls_shift/su_max 0.000
_refine_ls_shift/su_mean 0.000
_refine_ls_structure_factor_coef Fsqd
_refine_ls_weighting_details 'calc w=1/[\s^2^(Fo^2^)+(0.1175P)^2^+16.2314P] where P=(Fo^2^+2Fc^2^)/3'
_refine_ls_weighting_scheme calc
_refine_ls_wR_factor_gt 0.2548
_refine_ls_wR_factor_ref 0.2588
_reflns_number_gt 5240
_reflns_number_total 5839
_reflns_threshold_expression >2sigma(I)
_cod_data_source_file B812645C.txt
_cod_data_source_block {[Cd1.(tci).ProH].2PrOH}n_(3)
_cod_original_sg_symbol_H-M P-1
_cod_original_formula_sum 'C21 H36 Cd1.50 N3 O12'
_cod_database_code 7202444

loop_
_symmetry_equiv_pos_as_xyz
'x, y, z'
'-x, -y, -z'

loop_
_atom_site_label
_atom_site_type_symbol
_atom_site_fract_x
_atom_site_fract_y
_atom_site_fract_z
_atom_site_U_iso_or_equiv
_atom_site_adp_type
_atom_site_occupancy
_atom_site_symmetry_multiplicity
_atom_site_calc_flag
_atom_site_refinement_flags
_atom_site_disorder_assembly
_atom_site_disorder_group
Cd1 Cd 0.0000 1.0000 -1.0000 0.0322(3) Uani 1 2 d S . .
Cd2 Cd -0.37310(7) 0.10733(5) -0.09513(6) 0.0344(2) Uani 1 1 d . . .
O1 O -0.2092(12) 0.5178(7) -0.9928(7) 0.062(2) Uani 1 1 d . . .
O2 O -0.3836(13) 0.2206(7) -0.6450(8) 0.072(3) Uani 1 1 d . . .
O3 O -0.2411(13) 0.5209(8) -0.6487(8) 0.071(3) Uani 1 1 d . . .
O4 O -0.4084(9) 0.2254(9) -1.0019(9) 0.067(3) Uani 1 1 d . . .
O6 O -0.4066(11) 0.2104(11) -0.2767(7) 0.090(4) Uani 1 1 d . . .
O7 O -0.1849(11) 0.1293(11) -0.2732(8) 0.083(3) Uani 1 1 d . . .
O8 O -0.3760(7) 0.9211(5) -0.9804(6) 0.0404(15) Uani 1 1 d . . .
O9 O -0.1376(7) 0.8687(5) -0.9847(7) 0.0415(15) Uani 1 1 d . . .
O1S O 0.0757(8) 1.0527(8) -1.1997(6) 0.056(2) Uani 1 1 d . . .
N1 N -0.2153(9) 0.5205(6) -0.8235(7) 0.0331(15) Uani 1 1 d . . .
N2 N -0.3001(10) 0.3691(7) -0.8212(7) 0.0383(17) Uani 1 1 d . . .
N3 N -0.3079(10) 0.3666(7) -0.6440(7) 0.0438(19) Uani 1 1 d . . .
C1 C -0.2386(11) 0.4727(8) -0.8884(8) 0.0374(19) Uani 1 1 d . . .
C2 C -0.3325(12) 0.3121(8) -0.7010(9) 0.043(2) Uani 1 1 d . . .
C3 C -0.2541(12) 0.4737(8) -0.7022(9) 0.043(2) Uani 1 1 d . . .
C4 C -0.3485(11) 0.3233(9) -0.8844(10) 0.043(2) Uani 1 1 d . . .
H4A H -0.3787 0.3867 -0.9511 0.052 Uiso 1 1 calc R . .
H4B H -0.4350 0.2811 -0.8321 0.052 Uiso 1 1 calc R . .
C5 C -0.2275(11) 0.2460(10) -0.9271(10) 0.047(2) Uani 1 1 d . . .
H5A H -0.1949 0.1838 -0.8608 0.056 Uiso 1 1 calc R . .
H5B H -0.1422 0.2888 -0.9816 0.056 Uiso 1 1 calc R . .
C6 C -0.2809(10) 0.1971(8) -0.9876(8) 0.0359(18) Uani 1 1 d . . .
C7 C -0.3547(13) 0.3147(10) -0.5140(9) 0.049(2) Uani 1 1 d . . .
H7A H -0.4365 0.2685 -0.4862 0.059 Uiso 1 1 calc R . .
H7B H -0.3917 0.3752 -0.4878 0.059 Uiso 1 1 calc R . .
C8 C -0.2318(15) 0.2419(13) -0.4607(10) 0.068(4) Uani 1 1 d . . .
H8A H -0.1954 0.1814 -0.4868 0.082 Uiso 1 1 calc R . .
H8B H -0.1498 0.2882 -0.4893 0.082 Uiso 1 1 calc R . .
C9 C -0.2759(13) 0.1897(11) -0.3306(9) 0.054(3) Uani 1 1 d . . .
C10 C -0.1646(10) 0.6376(7) -0.8883(10) 0.040(2) Uani 1 1 d . . .
H10A H -0.0997 0.6483 -0.9659 0.048 Uiso 1 1 calc R . .
H10B H -0.1083 0.6477 -0.8461 0.048 Uiso 1 1 calc R . .
C11 C -0.2981(10) 0.7234(7) -0.8995(9) 0.038(2) Uani 1 1 d . . .
H11A H -0.3645 0.7084 -0.8215 0.046 Uiso 1 1 calc R . .
H11B H -0.3516 0.7131 -0.9435 0.046 Uiso 1 1 calc R . .
C12 C -0.2618(10) 0.8475(7) -0.9602(8) 0.0328(18) Uani 1 1 d . . .
C1C C 0.2080(19) 1.1042(14) -1.2857(14) 0.080(4) Uani 1 1 d . . .
H1C H 0.2814 1.0805 -1.2406 0.095 Uiso 1 1 calc R . .
C2C C 0.192(4) 1.226(2) -1.333(3) 0.180(14) Uani 1 1 d . . .
H2C1 H 0.1427 1.2493 -1.2701 0.270 Uiso 1 1 calc R . .
H2C2 H 0.1323 1.2568 -1.3879 0.270 Uiso 1 1 calc R . .
H2C3 H 0.2885 1.2545 -1.3722 0.270 Uiso 1 1 calc R . .
C3C C 0.276(5) 1.073(3) -1.372(3) 0.27(3) Uani 1 1 d . . .
H3C1 H 0.2910 0.9904 -1.3398 0.412 Uiso 1 1 calc R . .
H3C2 H 0.3714 1.1035 -1.4126 0.412 Uiso 1 1 calc R . .
H3C3 H 0.2156 1.1006 -1.4257 0.412 Uiso 1 1 calc R . .
O5 O -0.1958(8) 0.1290(6) -1.0253(7) 0.0465(17) Uani 1 1 d . . .

loop_
_atom_site_aniso_label
_atom_site_aniso_U_11
_atom_site_aniso_U_22
_atom_site_aniso_U_33
_atom_site_aniso_U_23
_atom_site_aniso_U_13
_atom_site_aniso_U_12
Cd1 0.0257(4) 0.0296(5) 0.0449(5) -0.0177(4) -0.0114(3) -0.0018(3)
Cd2 0.0351(4) 0.0315(4) 0.0352(4) -0.0077(3) -0.0142(3) -0.0076(3)
O1 0.105(7) 0.048(4) 0.035(4) -0.015(3) -0.016(4) -0.021(4)
O2 0.110(8) 0.044(5) 0.060(5) -0.014(4) -0.016(5) -0.031(5)
O3 0.127(9) 0.055(5) 0.056(5) -0.029(4) -0.038(5) -0.020(5)
O4 0.041(4) 0.098(7) 0.111(7) -0.083(6) -0.039(5) 0.023(4)
O6 0.057(5) 0.129(9) 0.034(4) -0.015(5) -0.012(4) 0.033(6)
O7 0.060(5) 0.124(9) 0.041(4) -0.022(5) -0.021(4) 0.018(6)
O8 0.031(3) 0.022(3) 0.059(4) -0.008(3) -0.015(3) -0.002(2)
O9 0.035(3) 0.029(3) 0.060(4) -0.020(3) -0.007(3) -0.007(3)
O1S 0.038(4) 0.081(6) 0.037(4) -0.016(4) -0.004(3) -0.016(4)
N1 0.040(4) 0.024(3) 0.037(4) -0.013(3) -0.014(3) -0.002(3)
N2 0.053(5) 0.034(4) 0.037(4) -0.020(3) -0.018(3) -0.003(3)
N3 0.055(5) 0.036(4) 0.035(4) -0.011(3) -0.012(4) -0.006(4)
C1 0.050(5) 0.028(4) 0.037(5) -0.014(4) -0.016(4) -0.001(4)
C2 0.053(6) 0.032(5) 0.041(5) -0.014(4) -0.011(4) -0.007(4)
C3 0.054(6) 0.032(5) 0.044(5) -0.015(4) -0.018(4) -0.001(4)
C4 0.042(5) 0.044(5) 0.060(6) -0.033(5) -0.020(4) 0.001(4)
C5 0.039(5) 0.056(6) 0.062(6) -0.039(5) -0.021(5) 0.007(4)
C6 0.033(4) 0.037(5) 0.044(5) -0.021(4) -0.013(4) -0.002(4)
C7 0.054(6) 0.051(6) 0.033(5) -0.012(4) -0.013(4) -0.003(5)
C8 0.064(7) 0.087(9) 0.035(5) -0.022(6) -0.014(5) 0.018(7)
C9 0.053(6) 0.068(7) 0.034(5) -0.025(5) -0.008(4) 0.005(5)
C10 0.035(4) 0.023(4) 0.061(6) -0.017(4) -0.016(4) 0.000(3)
C11 0.033(4) 0.024(4) 0.055(5) -0.011(4) -0.016(4) -0.006(3)
C12 0.043(5) 0.022(4) 0.040(4) -0.013(3) -0.022(4) 0.000(3)
C1C 0.077(10) 0.073(9) 0.069(9) -0.028(7) 0.007(7) -0.016(8)
C2C 0.19(3) 0.11(2) 0.21(3) -0.07(2) 0.01(3) -0.05(2)
C3C 0.35(6) 0.26(4) 0.19(3) -0.16(3) 0.17(4) -0.22(4)
O5 0.041(4) 0.050(4) 0.074(5) -0.044(4) -0.034(3) 0.018(3)

loop_
_atom_type_symbol
_atom_type_description
_atom_type_scat_dispersion_real
_atom_type_scat_dispersion_imag
_atom_type_scat_source
C C 0.0033 0.0016 'International Tables Vol C Tables 4.2.6.8 and 6.1.1.4'
H H 0.0000 0.0000 'International Tables Vol C Tables 4.2.6.8 and 6.1.1.4'
N N 0.0061 0.0033 'International Tables Vol C Tables 4.2.6.8 and 6.1.1.4'
O O 0.0106 0.0060 'International Tables Vol C Tables 4.2.6.8 and 6.1.1.4'
Cd Cd -0.8075 1.2024 'International Tables Vol C Tables 4.2.6.8 and 6.1.1.4'

loop_
_geom_angle_atom_site_label_1
_geom_angle_atom_site_label_2
_geom_angle_atom_site_label_3
_geom_angle
_geom_angle_site_symmetry_1
_geom_angle_site_symmetry_3
_geom_angle_publ_flag
O5 Cd1 O5 180.000(1) 2_563 1_565 ?
O5 Cd1 O1S 91.1(3) 2_563 . ?
O5 Cd1 O1S 88.9(3) 1_565 . ?
O5 Cd1 O1S 88.9(3) 2_563 2_573 ?
O5 Cd1 O1S 91.1(3) 1_565 2_573 ?
O1S Cd1 O1S 180.000(1) . 2_573 ?
O5 Cd1 O9 91.1(2) 2_563 . ?
O5 Cd1 O9 88.9(2) 1_565 . ?
O1S Cd1 O9 87.0(3) . . ?
O1S Cd1 O9 93.0(3) 2_573 . ?
O5 Cd1 O9 88.9(2) 2_563 2_573 ?
O5 Cd1 O9 91.1(2) 1_565 2_573 ?
O1S Cd1 O9 93.0(3) . 2_573 ?
O1S Cd1 O9 87.0(3) 2_573 2_573 ?
O9 Cd1 O9 180.000(1) . 2_573 ?
O8 Cd2 O6 130.6(4) 1_546 . ?
O8 Cd2 O8 75.8(2) 1_546 2_464 ?
O6 Cd2 O8 89.9(3) . 2_464 ?
O8 Cd2 O5 93.8(3) 1_546 1_556 ?
O6 Cd2 O5 126.7(4) . 1_556 ?
O8 Cd2 O5 134.5(3) 2_464 1_556 ?
O8 Cd2 O4 116.3(3) 1_546 1_556 ?
O6 Cd2 O4 110.6(4) . 1_556 ?
O8 Cd2 O4 90.2(3) 2_464 1_556 ?
O5 Cd2 O4 54.6(2) 1_556 1_556 ?
O8 Cd2 O7 106.9(3) 1_546 . ?
O6 Cd2 O7 55.0(3) . . ?
O8 Cd2 O7 137.0(3) 2_464 . ?
O5 Cd2 O7 88.5(3) 1_556 . ?
O4 Cd2 O7 122.9(4) 1_556 . ?
O8 Cd2 C9 121.8(3) 1_546 . ?
O6 Cd2 C9 27.5(3) . . ?
O8 Cd2 C9 114.2(3) 2_464 . ?
O5 Cd2 C9 109.0(3) 1_556 . ?
O4 Cd2 C9 120.6(4) 1_556 . ?
O7 Cd2 C9 27.5(3) . . ?
O8 Cd2 C6 106.3(3) 1_546 1_556 ?
O6 Cd2 C6 122.6(4) . 1_556 ?
O8 Cd2 C6 113.1(3) 2_464 1_556 ?
O5 Cd2 C6 27.3(2) 1_556 1_556 ?
O4 Cd2 C6 27.3(3) 1_556 1_556 ?
O7 Cd2 C6 107.2(4) . 1_556 ?
C9 Cd2 C6 118.3(4) . 1_556 ?
C6 O4 Cd2 92.9(6) . 1_554 ?
C9 O6 Cd2 96.0(7) . . ?
C9 O7 Cd2 90.3(7) . . ?
C12 O8 Cd2 126.9(6) . 1_564 ?
C12 O8 Cd2 128.9(6) . 2_464 ?
Cd2 O8 Cd2 104.2(2) 1_564 2_464 ?
C12 O9 Cd1 142.3(6) . . ?
C1C O1S Cd1 129.6(9) . . ?
C3 N1 C1 124.5(8) . . ?
C3 N1 C10 117.3(8) . . ?
C1 N1 C10 117.6(8) . . ?
C2 N2 C1 125.2(8) . . ?
C2 N2 C4 117.9(9) . . ?
C1 N2 C4 116.5(8) . . ?
C2 N3 C3 123.2(8) . . ?
C2 N3 C7 118.7(9) . . ?
C3 N3 C7 117.8(9) . . ?
O1 C1 N2 122.9(9) . . ?
O1 C1 N1 122.7(9) . . ?
N2 C1 N1 114.4(8) . . ?
O2 C2 N2 123.7(10) . . ?
O2 C2 N3 120.0(10) . . ?
N2 C2 N3 116.3(9) . . ?
O3 C3 N1 122.8(10) . . ?
O3 C3 N3 121.1(10) . . ?
N1 C3 N3 116.0(8) . . ?
N2 C4 C5 112.5(8) . . ?
C4 C5 C6 111.6(8) . . ?
O5 C6 O4 119.2(9) . . ?
O5 C6 C5 119.8(8) . . ?
O4 C6 C5 121.0(8) . . ?
O5 C6 Cd2 59.4(5) . 1_554 ?
O4 C6 Cd2 59.8(5) . 1_554 ?
C5 C6 Cd2 179.2(7) . 1_554 ?
N3 C7 C8 113.1(9) . . ?
C9 C8 C7 114.0(10) . . ?
O7 C9 O6 118.7(10) . . ?
O7 C9 C8 121.8(11) . . ?
O6 C9 C8 119.5(11) . . ?
O7 C9 Cd2 62.2(6) . . ?
O6 C9 Cd2 56.5(5) . . ?
C8 C9 Cd2 175.7(9) . . ?
N1 C10 C11 109.0(7) . . ?
C10 C11 C12 114.3(8) . . ?
O9 C12 O8 126.1(8) . . ?
O9 C12 C11 120.1(8) . . ?
O8 C12 C11 113.8(8) . . ?
C3C C1C C2C 109(3) . . ?
C3C C1C O1S 119.6(19) . . ?
C2C C1C O1S 113.2(17) . . ?
C6 O5 Cd1 143.3(6) . 1_545 ?
C6 O5 Cd2 93.3(5) . 1_554 ?
Cd1 O5 Cd2 119.1(3) 1_545 1_554 ?

loop_
_geom_bond_atom_site_label_1
_geom_bond_atom_site_label_2
_geom_bond_distance
_geom_bond_site_symmetry_2
_geom_bond_publ_flag
Cd1 O5 2.214(6) 2_563 ?
Cd1 O5 2.214(6) 1_565 ?
Cd1 O1S 2.301(7) . ?
Cd1 O1S 2.301(7) 2_573 ?
Cd1 O9 2.323(6) . ?
Cd1 O9 2.323(6) 2_573 ?
Cd2 O8 2.215(6) 1_546 ?
Cd2 O6 2.249(8) . ?
Cd2 O8 2.305(6) 2_464 ?
Cd2 O5 2.324(6) 1_556 ?
Cd2 O4 2.332(8) 1_556 ?
Cd2 O7 2.375(9) . ?
Cd2 C9 2.684(10) . ?
Cd2 C6 2.695(9) 1_556 ?
O1 C1 1.188(12) . ?
O2 C2 1.206(13) . ?
O3 C3 1.203(12) . ?
O4 C6 1.238(11) . ?
O4 Cd2 2.332(8) 1_554 ?
O6 C9 1.248(14) . ?
O7 C9 1.237(14) . ?
O8 C12 1.289(10) . ?
O8 Cd2 2.215(6) 1_564 ?
O8 Cd2 2.305(6) 2_464 ?
O9 C12 1.183(11) . ?
O1S C1C 1.436(16) . ?
N1 C3 1.378(12) . ?
N1 C1 1.389(11) . ?
N1 C10 1.487(11) . ?
N2 C2 1.369(12) . ?
N2 C1 1.381(13) . ?
N2 C4 1.479(12) . ?
N3 C2 1.375(13) . ?
N3 C3 1.388(13) . ?
N3 C7 1.476(12) . ?
C4 C5 1.500(13) . ?
C5 C6 1.511(13) . ?
C6 O5 1.237(11) . ?
C6 Cd2 2.695(9) 1_554 ?
C7 C8 1.484(16) . ?
C8 C9 1.477(14) . ?
C10 C11 1.491(12) . ?
C11 C12 1.523(12) . ?
C1C C3C 1.32(3) . ?
C1C C2C 1.43(3) . ?
O5 Cd1 2.214(6) 1_545 ?
O5 Cd2 2.324(6) 1_554 ?
